data_7236212
loop_
_publ_author_name
'Mart\'inez-Tong, Daniel E.'
'Gbabode, Gabin'
'Ruzi\'e, Christian'
'Chattopadhyay, Basab'
'Schweicher, Guillaume'
'Kennedy, Alan R.'
'Geerts, Yves H.'
'Sferrazza, Michele'

_publ_section_title
;
 Self-assembled \p-conjugated organic nanoplates: from hexagonal to
 triangular motifs
;
_journal_issue 50
_journal_name_full 'RSC Advances'
_journal_page_first 44921
_journal_paper_doi 10.1039/C6RA06431K
_journal_volume 6
_journal_year 2016
_chemical_formula_sum 'C26 H6 F26 S2'
_chemical_formula_weight 876.43
_space_group_IT_number 15
_space_group_name_Hall '-C 2yc'
_space_group_name_H-M_alt 'C 1 2/c 1'
_symmetry_cell_setting monoclinic
_symmetry_space_group_name_H-M 'C 1 2/c 1'
_atom_sites_solution_hydrogens geom
_atom_sites_solution_primary direct
_atom_sites_solution_secondary difmap
_audit_creation_method SHELXL-97
_audit_update_record
;
2016-04-15 deposited with the CCDC.
2016-04-18 downloaded from the CCDC.
;
_cell_angle_alpha 90.00
_cell_angle_beta 95.343(15)
_cell_angle_gamma 90.00
_cell_formula_units_Z 4
_cell_length_a 53.119(8)
_cell_length_b 5.8356(6)
_cell_length_c 9.0022(13)
_cell_measurement_reflns_used 1664
_cell_measurement_temperature 123(2)
_cell_measurement_theta_max 73.6025
_cell_measurement_theta_min 4.9300
_cell_volume 2778.4(6)
_computing_cell_refinement CrysalisPro
_computing_data_collection CrysalisPro
_computing_data_reduction CrysalisPro
_computing_publication_material SHELXL
_computing_structure_refinement 'SHELXL-97 (Sheldrick, 2008)'
_computing_structure_solution SHELXS
_diffrn_ambient_temperature 123(2)
_diffrn_measured_fraction_theta_full 0.996
_diffrn_measured_fraction_theta_max 0.971
_diffrn_measurement_device_type 'Oxford Diffraction Gemini S'
_diffrn_measurement_method 'omega scans'
_diffrn_radiation_monochromator graphite
_diffrn_radiation_source 'fine-focus sealed tube'
_diffrn_radiation_type CuK\a
_diffrn_radiation_wavelength 1.54180
_diffrn_reflns_av_R_equivalents 0.0682
_diffrn_reflns_av_sigmaI/netI 0.0693
_diffrn_reflns_limit_h_max 65
_diffrn_reflns_limit_h_min -59
_diffrn_reflns_limit_k_max 7
_diffrn_reflns_limit_k_min -5
_diffrn_reflns_limit_l_max 10
_diffrn_reflns_limit_l_min -10
_diffrn_reflns_number 9621
_diffrn_reflns_theta_full 70.00
_diffrn_reflns_theta_max 73.76
_diffrn_reflns_theta_min 5.02
_exptl_absorpt_coefficient_mu 3.632
_exptl_absorpt_correction_T_max 1.00000
_exptl_absorpt_correction_T_min 0.63507
_exptl_absorpt_correction_type multi-scan
_exptl_absorpt_process_details
;
CrysAlisPro, Agilent Technologies,
Version 1.171.34.46 (release 25-11-2010 CrysAlis171 .NET)
(compiled Nov 25 2010,17:55:46)
Empirical absorption correction using spherical harmonics,
 implemented in SCALE3 ABSPACK scaling algorithm.
;
_exptl_crystal_colour colourless
_exptl_crystal_density_diffrn 2.095
_exptl_crystal_density_method 'not measured'
_exptl_crystal_description 'triangular shard'
_exptl_crystal_F_000 1712
_exptl_crystal_size_max 0.12
_exptl_crystal_size_mid 0.10
_exptl_crystal_size_min 0.03
_refine_diff_density_max 0.826
_refine_diff_density_min -0.482
_refine_diff_density_rms 0.101
_refine_ls_extinction_method none
_refine_ls_goodness_of_fit_ref 1.050
_refine_ls_hydrogen_treatment constr
_refine_ls_matrix_type full
_refine_ls_number_parameters 244
_refine_ls_number_reflns 2742
_refine_ls_number_restraints 40
_refine_ls_restrained_S_all 1.080
_refine_ls_R_factor_all 0.0995
_refine_ls_R_factor_gt 0.0628
_refine_ls_shift/su_max 0.001
_refine_ls_shift/su_mean 0.000
_refine_ls_structure_factor_coef Fsqd
_refine_ls_weighting_details 'calc w=1/[\s^2^(Fo^2^)+(0.0926P)^2^+2.8229P] where P=(Fo^2^+2Fc^2^)/3'
_refine_ls_weighting_scheme calc
_refine_ls_wR_factor_gt 0.1630
_refine_ls_wR_factor_ref 0.2022
_reflns_number_gt 1755
_reflns_number_total 2742
_reflns_threshold_expression I>2\s(I)
_cod_data_source_file c6ra06431k2.cif
_cod_data_source_block newc
_cod_original_sg_symbol_H-M C2/c
_cod_database_code 7236212

loop_
_symmetry_equiv_pos_as_xyz
'x, y, z'
'-x, y, -z+1/2'
'x+1/2, y+1/2, z'
'-x+1/2, y+1/2, -z+1/2'
'-x, -y, -z'
'x, -y, z-1/2'
'-x+1/2, -y+1/2, -z'
'x+1/2, -y+1/2, z-1/2'

loop_
_atom_site_label
_atom_site_type_symbol
_atom_site_fract_x
_atom_site_fract_y
_atom_site_fract_z
_atom_site_U_iso_or_equiv
_atom_site_adp_type
_atom_site_occupancy
_atom_site_symmetry_multiplicity
_atom_site_calc_flag
_atom_site_refinement_flags
S1 S 0.72710(2) 0.53770(18) 0.44787(13) 0.0325(3) Uani 1 1 d .
F1 F 0.65077(5) 0.1994(5) 0.8925(3) 0.0423(7) Uani 1 1 d .
F2 F 0.64953(5) 0.5281(4) 0.7738(3) 0.0403(7) Uani 1 1 d .
F3 F 0.62792(5) -0.0150(4) 0.6561(4) 0.0424(7) Uani 1 1 d .
F4 F 0.63025(5) 0.2889(5) 0.5173(3) 0.0462(8) Uani 1 1 d .
F5 F 0.60109(5) 0.2560(6) 0.8487(4) 0.0536(8) Uani 1 1 d .
F6 F 0.60119(5) 0.5298(5) 0.6855(4) 0.0541(9) Uani 1 1 d .
F7 F 0.57741(5) -0.0262(5) 0.6474(4) 0.0565(9) Uani 1 1 d .
F8 F 0.58067(5) 0.2199(6) 0.4695(4) 0.0573(9) Uani 1 1 d .
F9 F 0.55088(6) 0.2957(8) 0.7942(4) 0.0809(13) Uani 1 1 d .
F10 F 0.55268(6) 0.5269(5) 0.6077(6) 0.0775(14) Uani 1 1 d .
F11 F 0.52689(7) -0.0156(7) 0.6090(7) 0.0957(16) Uani 1 1 d U
F12 F 0.50890(6) 0.3092(6) 0.6027(5) 0.0711(11) Uani 1 1 d U
F13 F 0.52965(7) 0.2045(10) 0.4249(5) 0.0959(15) Uani 1 1 d U
C1 C 0.74767(8) 0.1536(7) 0.5402(5) 0.0315(10) Uani 1 1 d .
C2 C 0.72354(8) 0.1514(7) 0.5978(5) 0.0303(10) Uani 1 1 d .
C3 C 0.71012(8) 0.3550(7) 0.5558(5) 0.0303(10) Uani 1 1 d .
C4 C 0.68646(8) 0.3997(8) 0.6037(5) 0.0323(10) Uani 1 1 d .
H4 H 0.6776 0.5363 0.5747 0.039 Uiso 1 1 calc R
C5 C 0.67615(8) 0.2410(7) 0.6943(5) 0.0312(10) Uani 1 1 d .
C6 C 0.68876(8) 0.0355(8) 0.7341(5) 0.0343(10) Uani 1 1 d .
H6 H 0.6810 -0.0735 0.7937 0.041 Uiso 1 1 calc R
C7 C 0.71219(8) -0.0098(7) 0.6880(5) 0.0309(10) Uani 1 1 d .
H7 H 0.7207 -0.1483 0.7166 0.037 Uiso 1 1 calc R
C8 C 0.65152(8) 0.2963(8) 0.7552(5) 0.0335(10) Uani 1 1 d .
C9 C 0.62774(8) 0.2146(8) 0.6564(5) 0.0330(10) Uani 1 1 d .
C10 C 0.60206(8) 0.3026(8) 0.7032(6) 0.0345(10) Uani 1 1 d .
C11 C 0.57842(8) 0.1965(8) 0.6143(6) 0.0361(11) Uani 1 1 d .
C12 C 0.55298(9) 0.3079(9) 0.6487(7) 0.0446(12) Uani 1 1 d U
C13 C 0.52923(9) 0.1965(10) 0.5695(8) 0.0511(13) Uani 1 1 d U

loop_
_atom_site_aniso_label
_atom_site_aniso_U_11
_atom_site_aniso_U_22
_atom_site_aniso_U_33
_atom_site_aniso_U_23
_atom_site_aniso_U_13
_atom_site_aniso_U_12
S1 0.0292(5) 0.0254(6) 0.0416(7) 0.0025(5) -0.0033(4) 0.0015(4)
F1 0.0362(14) 0.0502(17) 0.0396(16) 0.0044(13) -0.0018(12) 0.0014(12)
F2 0.0336(13) 0.0305(14) 0.0565(19) -0.0087(12) 0.0030(12) -0.0033(10)
F3 0.0338(13) 0.0291(14) 0.063(2) -0.0061(13) -0.0013(13) -0.0026(11)
F4 0.0350(14) 0.0619(19) 0.0406(17) 0.0072(14) -0.0022(12) -0.0022(13)
F5 0.0344(14) 0.082(2) 0.0443(19) -0.0057(16) 0.0034(13) 0.0006(15)
F6 0.0359(14) 0.0237(14) 0.101(3) -0.0069(15) -0.0042(16) -0.0005(11)
F7 0.0353(15) 0.0293(15) 0.102(3) 0.0021(16) -0.0081(16) -0.0029(11)
F8 0.0362(15) 0.087(3) 0.048(2) -0.0071(17) -0.0019(13) -0.0048(15)
F9 0.0383(17) 0.142(4) 0.062(3) -0.022(2) 0.0053(16) 0.009(2)
F10 0.0389(17) 0.0332(17) 0.158(4) 0.002(2) -0.005(2) 0.0036(13)
F11 0.0444(19) 0.056(2) 0.181(5) 0.018(3) -0.021(2) -0.0140(16)
F12 0.0315(15) 0.078(2) 0.101(3) -0.012(2) -0.0047(16) 0.0085(16)
F13 0.0426(19) 0.173(5) 0.070(3) -0.018(3) -0.0050(18) -0.012(2)
C1 0.035(2) 0.022(2) 0.036(2) -0.0018(18) -0.0066(19) -0.0019(16)
C2 0.0271(19) 0.026(2) 0.035(2) -0.0030(18) -0.0101(17) 0.0016(16)
C3 0.028(2) 0.022(2) 0.039(3) 0.0000(19) -0.0058(18) -0.0014(16)
C4 0.029(2) 0.028(2) 0.039(3) -0.0006(19) -0.0053(18) -0.0011(17)
C5 0.0265(19) 0.030(2) 0.035(3) -0.0041(19) -0.0036(18) -0.0009(17)
C6 0.031(2) 0.030(2) 0.041(3) -0.0005(19) -0.0061(19) -0.0043(17)
C7 0.032(2) 0.025(2) 0.034(2) -0.0012(18) -0.0040(18) -0.0007(17)
C8 0.031(2) 0.031(2) 0.037(3) 0.0006(19) -0.0031(19) -0.0014(18)
C9 0.032(2) 0.030(2) 0.036(3) 0.0007(19) -0.0015(18) -0.0017(18)
C10 0.030(2) 0.030(2) 0.043(3) -0.003(2) 0.0018(19) -0.0016(18)
C11 0.031(2) 0.030(2) 0.047(3) -0.002(2) 0.002(2) -0.0006(18)
C12 0.029(2) 0.040(3) 0.064(4) 0.000(2) 0.001(2) 0.0012(19)
C13 0.030(2) 0.051(3) 0.071(4) -0.002(3) 0.000(2) 0.001(2)

loop_
_atom_type_symbol
_atom_type_description
_atom_type_scat_dispersion_real
_atom_type_scat_dispersion_imag
_atom_type_scat_source
S S 0.3331 0.5567 'International Tables Vol C Tables 4.2.6.8 and 6.1.1.4'
F F 0.0727 0.0534 'International Tables Vol C Tables 4.2.6.8 and 6.1.1.4'
C C 0.0181 0.0091 'International Tables Vol C Tables 4.2.6.8 and 6.1.1.4'
H H 0.0000 0.0000 'International Tables Vol C Tables 4.2.6.8 and 6.1.1.4'

loop_
_geom_angle_atom_site_label_1
_geom_angle_atom_site_label_2
_geom_angle_atom_site_label_3
_geom_angle
_geom_angle_site_symmetry_1
_geom_angle_site_symmetry_3
C1 S1 C3 90.5(2) 7_656 .
C1 C1 C2 114.3(5) 7_656 .
C1 C1 S1 112.5(5) 7_656 7_656
C2 C1 S1 133.2(3) . 7_656
C7 C2 C3 118.7(4) . .
C7 C2 C1 131.3(4) . .
C3 C2 C1 110.0(4) . .
C4 C3 C2 121.4(4) . .
C4 C3 S1 125.9(3) . .
C2 C3 S1 112.7(3) . .
C5 C4 C3 118.5(4) . .
C5 C4 H4 120.7 . .
C3 C4 H4 120.7 . .
C4 C5 C6 121.2(4) . .
C4 C5 C8 118.7(4) . .
C6 C5 C8 120.1(4) . .
C7 C6 C5 120.7(4) . .
C7 C6 H6 119.6 . .
C5 C6 H6 119.6 . .
C6 C7 C2 119.5(4) . .
C6 C7 H7 120.3 . .
C2 C7 H7 120.3 . .
F1 C8 F2 106.9(4) . .
F1 C8 C5 110.0(4) . .
F2 C8 C5 109.7(4) . .
F1 C8 C9 107.5(4) . .
F2 C8 C9 107.8(3) . .
C5 C8 C9 114.6(4) . .
F3 C9 F4 108.7(4) . .
F3 C9 C8 107.6(4) . .
F4 C9 C8 106.8(4) . .
F3 C9 C10 109.7(4) . .
F4 C9 C10 108.2(4) . .
C8 C9 C10 115.6(4) . .
F6 C10 F5 108.3(4) . .
F6 C10 C9 108.5(4) . .
F5 C10 C9 108.2(4) . .
F6 C10 C11 108.5(4) . .
F5 C10 C11 108.6(4) . .
C9 C10 C11 114.6(4) . .
F8 C11 F7 109.2(4) . .
F8 C11 C10 108.8(4) . .
F7 C11 C10 108.7(4) . .
F8 C11 C12 108.1(4) . .
F7 C11 C12 108.0(4) . .
C10 C11 C12 114.0(4) . .
F9 C12 F10 109.0(5) . .
F9 C12 C13 107.1(5) . .
F10 C12 C13 106.9(4) . .
F9 C12 C11 109.2(4) . .
F10 C12 C11 109.5(4) . .
C13 C12 C11 115.0(5) . .
F11 C13 F13 108.6(6) . .
F11 C13 F12 108.2(5) . .
F13 C13 F12 107.3(5) . .
F11 C13 C12 111.9(5) . .
F13 C13 C12 111.0(5) . .
F12 C13 C12 109.8(5) . .

loop_
_geom_bond_atom_site_label_1
_geom_bond_atom_site_label_2
_geom_bond_distance
_geom_bond_site_symmetry_2
S1 C1 1.740(4) 7_656
S1 C3 1.748(4) .
F1 C8 1.363(5) .
F2 C8 1.368(5) .
F3 C9 1.340(5) .
F4 C9 1.344(5) .
F5 C10 1.343(6) .
F6 C10 1.336(5) .
F7 C11 1.335(5) .
F8 C11 1.328(6) .
F9 C12 1.327(7) .
F10 C12 1.330(6) .
F11 C13 1.297(7) .
F12 C13 1.322(6) .
F13 C13 1.305(7) .
C1 C1 1.373(9) 7_656
C1 C2 1.427(6) .
C1 S1 1.740(4) 7_656
C2 C7 1.414(6) .
C2 C3 1.419(6) .
C3 C4 1.391(6) .
C4 C5 1.380(6) .
C4 H4 0.9500 .
C5 C6 1.404(6) .
C5 C8 1.500(6) .
C6 C7 1.374(6) .
C6 H6 0.9500 .
C7 H7 0.9500 .
C8 C9 1.551(6) .
C9 C10 1.552(6) .
C10 C11 1.554(6) .
C11 C12 1.556(6) .
C12 C13 1.534(7) .

loop_
_geom_torsion_atom_site_label_1
_geom_torsion_atom_site_label_2
_geom_torsion_atom_site_label_3
_geom_torsion_atom_site_label_4
_geom_torsion
_geom_torsion_site_symmetry_1
C1 C1 C2 C7 -177.9(5) 7_656
S1 C1 C2 C7 1.4(8) 7_656
C1 C1 C2 C3 0.1(7) 7_656
S1 C1 C2 C3 179.3(4) 7_656
C7 C2 C3 C4 1.1(6) .
C1 C2 C3 C4 -177.1(4) .
C7 C2 C3 S1 178.7(3) .
C1 C2 C3 S1 0.5(5) .
C1 S1 C3 C4 176.8(4) 7_656
C1 S1 C3 C2 -0.7(3) 7_656
C2 C3 C4 C5 0.2(7) .
S1 C3 C4 C5 -177.1(3) .
C3 C4 C5 C6 -1.9(7) .
C3 C4 C5 C8 175.6(4) .
C4 C5 C6 C7 2.3(7) .
C8 C5 C6 C7 -175.2(4) .
C5 C6 C7 C2 -0.8(7) .
C3 C2 C7 C6 -0.8(6) .
C1 C2 C7 C6 177.0(4) .
C4 C5 C8 F1 -147.6(4) .
C6 C5 C8 F1 29.9(6) .
C4 C5 C8 F2 -30.4(6) .
C6 C5 C8 F2 147.2(4) .
C4 C5 C8 C9 91.1(5) .
C6 C5 C8 C9 -91.4(5) .
F1 C8 C9 F3 -56.3(5) .
F2 C8 C9 F3 -171.2(4) .
C5 C8 C9 F3 66.3(5) .
F1 C8 C9 F4 -172.8(3) .
F2 C8 C9 F4 72.3(5) .
C5 C8 C9 F4 -50.2(5) .
F1 C8 C9 C10 66.7(5) .
F2 C8 C9 C10 -48.2(5) .
C5 C8 C9 C10 -170.6(4) .
F3 C9 C10 F6 -172.7(4) .
F4 C9 C10 F6 -54.3(5) .
C8 C9 C10 F6 65.4(5) .
F3 C9 C10 F5 70.0(5) .
F4 C9 C10 F5 -171.5(4) .
C8 C9 C10 F5 -51.9(5) .
F3 C9 C10 C11 -51.3(5) .
F4 C9 C10 C11 67.1(5) .
C8 C9 C10 C11 -173.3(4) .
F6 C10 C11 F8 69.3(5) .
F5 C10 C11 F8 -173.2(4) .
C9 C10 C11 F8 -52.1(5) .
F6 C10 C11 F7 -171.9(4) .
F5 C10 C11 F7 -54.4(5) .
C9 C10 C11 F7 66.7(5) .
F6 C10 C11 C12 -51.4(6) .
F5 C10 C11 C12 66.0(5) .
C9 C10 C11 C12 -172.8(4) .
F8 C11 C12 F9 -177.2(4) .
F7 C11 C12 F9 64.9(5) .
C10 C11 C12 F9 -56.0(6) .
F8 C11 C12 F10 -57.9(6) .
F7 C11 C12 F10 -175.9(4) .
C10 C11 C12 F10 63.2(6) .
F8 C11 C12 C13 62.4(6) .
F7 C11 C12 C13 -55.6(6) .
C10 C11 C12 C13 -176.4(4) .
F9 C12 C13 F11 -59.5(6) .
F10 C12 C13 F11 -176.2(5) .
C11 C12 C13 F11 62.0(7) .
F9 C12 C13 F13 179.1(5) .
F10 C12 C13 F13 62.4(6) .
C11 C12 C13 F13 -59.4(7) .
F9 C12 C13 F12 60.6(6) .
F10 C12 C13 F12 -56.1(7) .
C11 C12 C13 F12 -177.9(5) .
